data_1008301
loop_
_publ_author_name
'Soubeyroux, J L'
'Matar, S F'
'Reau, J M'
'Hagenmuller, P'

_publ_section_title
;
Etude des proprietes structurales et electriques de la solution solide
Pb~1-x~ Bi~x~ O~x~ F~2-x~
;
_journal_coden_ASTM SSIOD3
_journal_name_full 'Solid State Ionics'
_journal_page_first 337
_journal_page_last 345
_journal_paper_doi 10.1016/0167-2738(84)90118-8
_journal_volume 14
_journal_year 1984
_chemical_formula_structural 'Pb.33 Bi.67 O.67 F1.33'
_chemical_formula_sum 'Bi0.67 F1.33 O0.67 Pb0.33'
_chemical_name_systematic
;
Lead bismuth oxide fluoride (.33/.67/.67/1.33)
;
_space_group_IT_number 225
_symmetry_cell_setting cubic
_symmetry_Int_Tables_number 225
_symmetry_space_group_name_Hall '-F 4 2 3'
_symmetry_space_group_name_H-M 'F m -3 m'
_cell_angle_alpha 90
_cell_angle_beta 90
_cell_angle_gamma 90
_cell_formula_units_Z 4
_cell_length_a 5.8641
_cell_length_b 5.8641
_cell_length_c 5.8641
_cell_volume 201.7
_refine_ls_R_factor_all 0.038
_cod_original_formula_sum 'Bi.67 F1.33 O.67 Pb.33'
_cod_database_code 1008301

loop_
_symmetry_equiv_pos_as_xyz
x,y,z
y,z,x
z,x,y
x,z,y
y,x,z
z,y,x
x,-y,-z
y,-z,-x
z,-x,-y
x,-z,-y
y,-x,-z
z,-y,-x
-x,y,-z
-y,z,-x
-z,x,-y
-x,z,-y
-y,x,-z
-z,y,-x
-x,-y,z
-y,-z,x
-z,-x,y
-x,-z,y
-y,-x,z
-z,-y,x
-x,-y,-z
-y,-z,-x
-z,-x,-y
-x,-z,-y
-y,-x,-z
-z,-y,-x
-x,y,z
-y,z,x
-z,x,y
-x,z,y
-y,x,z
-z,y,x
x,-y,z
y,-z,x
z,-x,y
x,-z,y
y,-x,z
z,-y,x
x,y,-z
y,z,-x
z,x,-y
x,z,-y
y,x,-z
z,y,-x
x,1/2+y,1/2+z
1/2+x,y,1/2+z
1/2+x,1/2+y,z
y,1/2+z,1/2+x
1/2+y,z,1/2+x
1/2+y,1/2+z,x
z,1/2+x,1/2+y
1/2+z,x,1/2+y
1/2+z,1/2+x,y
x,1/2+z,1/2+y
1/2+x,z,1/2+y
1/2+x,1/2+z,y
y,1/2+x,1/2+z
1/2+y,x,1/2+z
1/2+y,1/2+x,z
z,1/2+y,1/2+x
1/2+z,y,1/2+x
1/2+z,1/2+y,x
x,1/2-y,1/2-z
1/2+x,-y,1/2-z
1/2+x,1/2-y,-z
y,1/2-z,1/2-x
1/2+y,-z,1/2-x
1/2+y,1/2-z,-x
z,1/2-x,1/2-y
1/2+z,-x,1/2-y
1/2+z,1/2-x,-y
x,1/2-z,1/2-y
1/2+x,-z,1/2-y
1/2+x,1/2-z,-y
y,1/2-x,1/2-z
1/2+y,-x,1/2-z
1/2+y,1/2-x,-z
z,1/2-y,1/2-x
1/2+z,-y,1/2-x
1/2+z,1/2-y,-x
-x,1/2+y,1/2-z
1/2-x,y,1/2-z
1/2-x,1/2+y,-z
-y,1/2+z,1/2-x
1/2-y,z,1/2-x
1/2-y,1/2+z,-x
-z,1/2+x,1/2-y
1/2-z,x,1/2-y
1/2-z,1/2+x,-y
-x,1/2+z,1/2-y
1/2-x,z,1/2-y
1/2-x,1/2+z,-y
-y,1/2+x,1/2-z
1/2-y,x,1/2-z
1/2-y,1/2+x,-z
-z,1/2+y,1/2-x
1/2-z,y,1/2-x
1/2-z,1/2+y,-x
-x,1/2-y,1/2+z
1/2-x,-y,1/2+z
1/2-x,1/2-y,z
-y,1/2-z,1/2+x
1/2-y,-z,1/2+x
1/2-y,1/2-z,x
-z,1/2-x,1/2+y
1/2-z,-x,1/2+y
1/2-z,1/2-x,y
-x,1/2-z,1/2+y
1/2-x,-z,1/2+y
1/2-x,1/2-z,y
-y,1/2-x,1/2+z
1/2-y,-x,1/2+z
1/2-y,1/2-x,z
-z,1/2-y,1/2+x
1/2-z,-y,1/2+x
1/2-z,1/2-y,x
-x,1/2-y,1/2-z
1/2-x,-y,1/2-z
1/2-x,1/2-y,-z
-y,1/2-z,1/2-x
1/2-y,-z,1/2-x
1/2-y,1/2-z,-x
-z,1/2-x,1/2-y
1/2-z,-x,1/2-y
1/2-z,1/2-x,-y
-x,1/2-z,1/2-y
1/2-x,-z,1/2-y
1/2-x,1/2-z,-y
-y,1/2-x,1/2-z
1/2-y,-x,1/2-z
1/2-y,1/2-x,-z
-z,1/2-y,1/2-x
1/2-z,-y,1/2-x
1/2-z,1/2-y,-x
-x,1/2+y,1/2+z
1/2-x,y,1/2+z
1/2-x,1/2+y,z
-y,1/2+z,1/2+x
1/2-y,z,1/2+x
1/2-y,1/2+z,x
-z,1/2+x,1/2+y
1/2-z,x,1/2+y
1/2-z,1/2+x,y
-x,1/2+z,1/2+y
1/2-x,z,1/2+y
1/2-x,1/2+z,y
-y,1/2+x,1/2+z
1/2-y,x,1/2+z
1/2-y,1/2+x,z
-z,1/2+y,1/2+x
1/2-z,y,1/2+x
1/2-z,1/2+y,x
x,1/2-y,1/2+z
1/2+x,-y,1/2+z
1/2+x,1/2-y,z
y,1/2-z,1/2+x
1/2+y,-z,1/2+x
1/2+y,1/2-z,x
z,1/2-x,1/2+y
1/2+z,-x,1/2+y
1/2+z,1/2-x,y
x,1/2-z,1/2+y
1/2+x,-z,1/2+y
1/2+x,1/2-z,y
y,1/2-x,1/2+z
1/2+y,-x,1/2+z
1/2+y,1/2-x,z
z,1/2-y,1/2+x
1/2+z,-y,1/2+x
1/2+z,1/2-y,x
x,1/2+y,1/2-z
1/2+x,y,1/2-z
1/2+x,1/2+y,-z
y,1/2+z,1/2-x
1/2+y,z,1/2-x
1/2+y,1/2+z,-x
z,1/2+x,1/2-y
1/2+z,x,1/2-y
1/2+z,1/2+x,-y
x,1/2+z,1/2-y
1/2+x,z,1/2-y
1/2+x,1/2+z,-y
y,1/2+x,1/2-z
1/2+y,x,1/2-z
1/2+y,1/2+x,-z
z,1/2+y,1/2-x
1/2+z,y,1/2-x
1/2+z,1/2+y,-x

loop_
_atom_site_label
_atom_site_type_symbol
_atom_site_symmetry_multiplicity
_atom_site_Wyckoff_symbol
_atom_site_fract_x
_atom_site_fract_y
_atom_site_fract_z
_atom_site_occupancy
_atom_site_attached_hydrogens
_atom_site_calc_flag
Pb1 Pb2+ 4 a 0. 0. 0. 0.33 0 d
Bi1 Bi3+ 24 e 0.070(7) 0. 0. 0.11 0 d
O1 O2- 8 c 0.25 0.25 0.25 0.2 0 d
F1 F1- 8 c 0.25 0.25 0.25 0.39 0 d
O2 O2- 48 i 0.5 0.388(6) 0.388(6) 0.009 0 d
F2 F1- 48 i 0.5 0.388(6) 0.388(6) 0.018 0 d
O3 O2- 32 f 0.325(9) 0.325(9) 0.325(9) 0.02 0 d
F3 F1- 32 f 0.325(9) 0.325(9) 0.325(9) 0.041 0 d

loop_
_atom_type_symbol
_atom_type_oxidation_number
Pb2+ 2.000
Bi3+ 3.000
O2- -2.000
F1- -1.000
